data_1551562
loop_
_publ_author_name
'TOYAMA, Mari'

_publ_section_title
;
 Crystal Structure of
 &lt;i&gt;cis&lt;/i&gt;-Bis(2,2&#x2032;-bipyridyl)dichlorocobalt(III)
 Nitrate Methanol Solvate
;
_journal_issue 0
_journal_name_full 'X-ray Structure Analysis Online'
_journal_page_first 41
_journal_paper_doi 10.2116/xraystruct.34.41
_journal_volume 34
_journal_year 2018
_chemical_formula_moiety 'C21 H20 Cl2 Co N5 O4'
_chemical_formula_sum 'C21 H20 Cl2 Co N5 O4'
_chemical_formula_weight 536.26
_space_group_crystal_system triclinic
_space_group_IT_number 2
_space_group_name_Hall '-P 1'
_space_group_name_H-M_alt 'P -1'
_symmetry_space_group_name_Hall '-P 1'
_symmetry_space_group_name_H-M 'P -1'
_atom_sites_solution_hydrogens geom
_atom_sites_solution_primary direct
_atom_sites_solution_secondary difmap
_cell_angle_alpha 87.106(2)
_cell_angle_beta 87.830(3)
_cell_angle_gamma 77.714(3)
_cell_formula_units_Z 2
_cell_length_a 7.0850(2)
_cell_length_b 12.1656(3)
_cell_length_c 13.2186(4)
_cell_measurement_reflns_used 5696
_cell_measurement_temperature 173
_cell_measurement_theta_max 74.18
_cell_measurement_theta_min 4.88
_cell_volume 1111.41(6)
_computing_cell_refinement 'CrysAlisPro 1.171.39.20a (Rigaku OD, 2015)'
_computing_data_collection 'CrysAlisPro 1.171.39.20a (Rigaku OD, 2015)'
_computing_data_reduction 'CrysAlisPro 1.171.39.20a (Rigaku OD, 2015)'
_computing_molecular_graphics 'CrystalStructure 4.2'
_computing_publication_material 'CrystalStructure 4.2 (Rigaku, 2015)'
_computing_structure_refinement 'SHELXL Version 2014/7 (Sheldrick, 2008)'
_computing_structure_solution 'SIR2011 (Burla, et al., 2012)'
_diffrn_ambient_temperature 173
_diffrn_detector_area_resol_mean 5.811
_diffrn_measured_fraction_theta_full 0.993
_diffrn_measured_fraction_theta_max 0.992
_diffrn_measurement_device_type 'Rigaku XtaLAB P200'
_diffrn_measurement_method \w
_diffrn_radiation_type 'Cu K\a'
_diffrn_radiation_wavelength 1.54187
_diffrn_reflns_av_R_equivalents 0.0566
_diffrn_reflns_Laue_measured_fraction_full 0.993
_diffrn_reflns_Laue_measured_fraction_max 0.992
_diffrn_reflns_limit_h_max 8
_diffrn_reflns_limit_h_min -5
_diffrn_reflns_limit_k_max 14
_diffrn_reflns_limit_k_min -14
_diffrn_reflns_limit_l_max 15
_diffrn_reflns_limit_l_min -15
_diffrn_reflns_number 10661
_diffrn_reflns_point_group_measured_fraction_full 0.993
_diffrn_reflns_point_group_measured_fraction_max 0.992
_diffrn_reflns_theta_full 67.687
_diffrn_reflns_theta_max 68.203
_diffrn_reflns_theta_min 4.900
_diffrn_standards_number 0
_exptl_absorpt_coefficient_mu 8.616
_exptl_absorpt_correction_T_max 0.708
_exptl_absorpt_correction_T_min 0.379
_exptl_absorpt_correction_type multi-scan
_exptl_absorpt_process_details
;
CrysAlisPro 1.171.39.20a (Rigaku Oxford Diffraction, 2015)
Empirical absorption correction using spherical harmonics,
 implemented in SCALE3 ABSPACK scaling algorithm.
;
_exptl_crystal_colour purple
_exptl_crystal_density_diffrn 1.602
_exptl_crystal_density_method 'not measured'
_exptl_crystal_description block
_exptl_crystal_F_000 548.00
_exptl_crystal_size_max 0.300
_exptl_crystal_size_mid 0.050
_exptl_crystal_size_min 0.040
_refine_diff_density_max 0.59
_refine_diff_density_min -0.52
_refine_ls_extinction_method none
_refine_ls_goodness_of_fit_ref 1.067
_refine_ls_hydrogen_treatment mixed
_refine_ls_number_parameters 378
_refine_ls_number_reflns 4038
_refine_ls_number_restraints 0
_refine_ls_R_factor_all 0.0496
_refine_ls_R_factor_gt 0.0448
_refine_ls_shift/su_max 0.000
_refine_ls_structure_factor_coef Fsqd
_refine_ls_weighting_details 'w = 1/[\s^2^(Fo^2^)+(0.0789P)^2^+0.0423P] where P=(Fo^2^+2Fc^2^)/3'
_refine_ls_weighting_scheme calc
_refine_ls_wR_factor_gt 0.1235
_refine_ls_wR_factor_ref 0.1268
_reflns_Friedel_coverage 0.000
_reflns_number_gt 3570
_reflns_number_total 4038
_reflns_threshold_expression F^2^>2.0\s(F^2^)
_cod_data_source_file 34_41_1.txt
_cod_data_source_block CoCl2(bpy)2(NO3)MeOH
_cod_database_code 1551562

loop_
_space_group_symop_id
_space_group_symop_operation_xyz
1 +X,+Y,+Z
2 -X,-Y,-Z

loop_
_atom_site_label
_atom_site_type_symbol
_atom_site_fract_x
_atom_site_fract_y
_atom_site_fract_z
_atom_site_U_iso_or_equiv
_atom_site_adp_type
_atom_site_occupancy
_atom_site_site_symmetry_order
_atom_site_calc_flag
Co1 Co 0.89734(7) 0.22946(4) 0.37487(3) 0.02316(16) Uani 1 1 d
Cl1 Cl 0.75633(12) 0.09510(6) 0.44581(6) 0.0347(2) Uani 1 1 d
Cl2 Cl 0.65416(11) 0.36487(6) 0.42926(6) 0.0341(2) Uani 1 1 d
O1 O 0.9410(6) 0.2163(3) -0.1005(2) 0.0749(10) Uani 1 1 d
O2 O 0.8898(6) 0.3397(3) 0.0074(2) 0.0795(11) Uani 1 1 d
O3 O 1.1311(5) 0.2013(4) 0.0238(3) 0.0883(12) Uani 1 1 d
O4 O 0.5365(5) 0.3056(2) -0.1376(2) 0.0569(8) Uani 1 1 d
H1 H 0.645(9) 0.295(5) -0.101(4) 0.088(18) Uiso 1 1 d
N1 N 1.0306(4) 0.24856(19) 0.49632(17) 0.0256(5) Uani 1 1 d
N2 N 1.0234(4) 0.3463(2) 0.31933(18) 0.0255(5) Uani 1 1 d
N3 N 1.1056(4) 0.1158(2) 0.32103(18) 0.0253(5) Uani 1 1 d
N4 N 0.7728(4) 0.2063(2) 0.25099(18) 0.0273(5) Uani 1 1 d
N5 N 0.9933(5) 0.2511(3) -0.0241(2) 0.0429(8) Uani 1 1 d
C1 C 1.1313(4) 0.3314(2) 0.4880(2) 0.0240(6) Uani 1 1 d
C2 C 1.2347(5) 0.3555(3) 0.5675(2) 0.0297(7) Uani 1 1 d
H2 H 1.309(5) 0.412(3) 0.560(3) 0.040(10) Uiso 1 1 d
C3 C 1.2314(5) 0.2945(3) 0.6590(2) 0.0332(7) Uani 1 1 d
H3 H 1.302(5) 0.316(3) 0.713(2) 0.023(8) Uiso 1 1 d
C4 C 1.1252(5) 0.2125(3) 0.6676(2) 0.0321(7) Uani 1 1 d
H4 H 1.099(5) 0.170(3) 0.727(3) 0.039(10) Uiso 1 1 d
C5 C 1.0260(5) 0.1901(3) 0.5853(2) 0.0306(7) Uani 1 1 d
H5 H 0.953(5) 0.134(3) 0.591(2) 0.025(8) Uiso 1 1 d
C6 C 1.1227(4) 0.3900(2) 0.3875(2) 0.0235(6) Uani 1 1 d
C7 C 1.2066(5) 0.4801(3) 0.3618(2) 0.0292(6) Uani 1 1 d
H7 H 1.273(5) 0.505(3) 0.409(3) 0.031(9) Uiso 1 1 d
C8 C 1.1933(5) 0.5261(3) 0.2632(3) 0.0352(7) Uani 1 1 d
H8 H 1.263(5) 0.580(3) 0.241(3) 0.034(9) Uiso 1 1 d
C9 C 1.0946(5) 0.4798(3) 0.1937(3) 0.0357(7) Uani 1 1 d
H9 H 1.086(5) 0.504(3) 0.126(3) 0.033(9) Uiso 1 1 d
C10 C 1.0111(5) 0.3907(3) 0.2240(2) 0.0311(7) Uani 1 1 d
H10 H 0.944(5) 0.361(2) 0.182(2) 0.018(7) Uiso 1 1 d
C11 C 1.0607(5) 0.0671(2) 0.2371(2) 0.0273(6) Uani 1 1 d
C12 C 1.1895(5) -0.0186(3) 0.1924(2) 0.0345(7) Uani 1 1 d
H12 H 1.153(5) -0.054(3) 0.136(3) 0.035(9) Uiso 1 1 d
C13 C 1.3703(5) -0.0568(3) 0.2332(3) 0.0362(7) Uani 1 1 d
H13 H 1.461(5) -0.114(3) 0.205(3) 0.029(9) Uiso 1 1 d
C14 C 1.4160(5) -0.0054(3) 0.3163(3) 0.0352(7) Uani 1 1 d
H14 H 1.526(6) -0.026(3) 0.343(3) 0.043(11) Uiso 1 1 d
C15 C 1.2817(5) 0.0804(2) 0.3586(2) 0.0292(7) Uani 1 1 d
H15 H 1.312(5) 0.124(3) 0.418(2) 0.023(8) Uiso 1 1 d
C16 C 0.8675(5) 0.1170(2) 0.2000(2) 0.0273(6) Uani 1 1 d
C17 C 0.7845(5) 0.0773(3) 0.1189(2) 0.0333(7) Uani 1 1 d
H17 H 0.850(6) 0.014(3) 0.082(3) 0.040(10) Uiso 1 1 d
C18 C 0.6033(5) 0.1331(3) 0.0895(2) 0.0372(8) Uani 1 1 d
H18 H 0.543(5) 0.109(3) 0.035(3) 0.037(9) Uiso 1 1 d
C19 C 0.5088(6) 0.2256(3) 0.1411(3) 0.0376(8) Uani 1 1 d
H19 H 0.392(6) 0.264(3) 0.123(3) 0.048(11) Uiso 1 1 d
C20 C 0.5960(5) 0.2597(3) 0.2217(3) 0.0333(7) Uani 1 1 d
H20 H 0.546(5) 0.318(3) 0.251(3) 0.030(9) Uiso 1 1 d
C21 C 0.4218(9) 0.3998(4) -0.0925(4) 0.0641(13) Uani 1 1 d
H21A H 0.442(9) 0.470(6) -0.127(5) 0.11(2) Uiso 1 1 d
H21B H 0.441(9) 0.409(5) -0.021(5) 0.100(19) Uiso 1 1 d
H21C H 0.279(11) 0.385(6) -0.074(5) 0.12(2) Uiso 1 1 d

loop_
_atom_site_aniso_label
_atom_site_aniso_U_11
_atom_site_aniso_U_22
_atom_site_aniso_U_33
_atom_site_aniso_U_23
_atom_site_aniso_U_13
_atom_site_aniso_U_12
Co1 0.0266(3) 0.0230(3) 0.0209(3) 0.00213(17) -0.00456(19) -0.0076(2)
Cl1 0.0407(5) 0.0355(4) 0.0325(4) 0.0058(3) -0.0052(3) -0.0189(3)
Cl2 0.0294(4) 0.0365(4) 0.0366(4) -0.0057(3) -0.0021(3) -0.0061(3)
O1 0.113(3) 0.074(2) 0.0455(16) -0.0171(15) -0.0141(18) -0.032(2)
O2 0.144(4) 0.0566(19) 0.0358(16) -0.0029(14) -0.0066(18) -0.015(2)
O3 0.054(2) 0.114(3) 0.098(3) 0.045(2) -0.028(2) -0.025(2)
O4 0.063(2) 0.0496(16) 0.0606(18) -0.0038(13) -0.0102(16) -0.0154(15)
N1 0.0321(14) 0.0237(12) 0.0222(12) 0.0024(9) -0.0039(10) -0.0090(11)
N2 0.0293(14) 0.0251(12) 0.0219(12) 0.0017(9) -0.0033(10) -0.0056(10)
N3 0.0313(14) 0.0237(12) 0.0218(12) 0.0034(9) -0.0038(10) -0.0081(10)
N4 0.0293(14) 0.0278(12) 0.0258(12) 0.0034(10) -0.0060(10) -0.0084(11)
N5 0.061(2) 0.0429(17) 0.0318(15) 0.0070(13) -0.0107(14) -0.0276(16)
C1 0.0201(15) 0.0254(14) 0.0252(14) 0.0012(11) 0.0006(11) -0.0030(12)
C2 0.0229(16) 0.0330(16) 0.0345(16) -0.0016(13) -0.0032(13) -0.0087(13)
C3 0.0334(18) 0.0366(17) 0.0275(16) -0.0048(13) -0.0078(14) -0.0003(14)
C4 0.0381(19) 0.0352(16) 0.0214(15) 0.0044(12) -0.0047(13) -0.0048(14)
C5 0.0379(19) 0.0299(15) 0.0251(15) 0.0039(12) -0.0029(13) -0.0107(14)
C6 0.0197(15) 0.0241(13) 0.0252(14) 0.0007(11) -0.0003(11) -0.0021(11)
C7 0.0237(16) 0.0292(15) 0.0354(17) -0.0001(12) -0.0019(13) -0.0069(13)
C8 0.0333(18) 0.0310(16) 0.0412(18) 0.0069(13) 0.0075(14) -0.0104(14)
C9 0.041(2) 0.0338(17) 0.0288(16) 0.0101(13) 0.0026(14) -0.0040(15)
C10 0.0378(19) 0.0328(16) 0.0228(15) 0.0028(12) -0.0030(13) -0.0085(14)
C11 0.0345(17) 0.0268(14) 0.0227(14) 0.0020(11) -0.0033(12) -0.0113(13)
C12 0.043(2) 0.0302(16) 0.0310(17) -0.0052(13) -0.0022(14) -0.0075(15)
C13 0.036(2) 0.0284(16) 0.0408(18) -0.0046(14) 0.0010(15) -0.0003(15)
C14 0.0320(19) 0.0346(17) 0.0379(18) 0.0028(13) -0.0074(15) -0.0048(15)
C15 0.0337(18) 0.0277(15) 0.0272(15) 0.0020(12) -0.0051(13) -0.0087(13)
C16 0.0315(17) 0.0283(15) 0.0242(14) 0.0036(11) -0.0042(12) -0.0113(13)
C17 0.0369(19) 0.0376(17) 0.0273(16) -0.0025(13) -0.0033(13) -0.0115(15)
C18 0.040(2) 0.051(2) 0.0247(15) 0.0012(14) -0.0083(14) -0.0179(17)
C19 0.033(2) 0.0467(19) 0.0336(17) 0.0082(15) -0.0108(14) -0.0099(16)
C20 0.0327(19) 0.0356(18) 0.0314(16) 0.0020(14) -0.0061(14) -0.0065(15)
C21 0.084(4) 0.057(3) 0.052(3) -0.003(2) -0.007(2) -0.016(3)

loop_
_atom_type_symbol
_atom_type_description
_atom_type_scat_dispersion_real
_atom_type_scat_dispersion_imag
_atom_type_scat_source
C C 0.0181 0.0091
;
International Tables for Crystallography
(Vol. C, Tables 4.2.6.8 and 6.1.1.4)
;
H H 0.0000 0.0000
;
International Tables for Crystallography
(Vol. C, Table 6.1.1.4)
;
Cl Cl 0.3639 0.7018
;
International Tables for Crystallography
(Vol. C, Tables 4.2.6.8 and 6.1.1.4)
;
Co Co -2.3653 3.6143
;
International Tables for Crystallography
(Vol. C, Tables 4.2.6.8 and 6.1.1.4)
;
N N 0.0311 0.0180
;
International Tables for Crystallography
(Vol. C, Tables 4.2.6.8 and 6.1.1.4)
;
O O 0.0492 0.0322
;
International Tables for Crystallography
(Vol. C, Tables 4.2.6.8 and 6.1.1.4)
;

loop_
_geom_angle_atom_site_label_1
_geom_angle_atom_site_label_2
_geom_angle_atom_site_label_3
_geom_angle
N2 Co1 N3 90.09(10)
N2 Co1 N1 82.98(10)
N3 Co1 N1 95.07(10)
N2 Co1 N4 96.77(10)
N3 Co1 N4 82.69(10)
N1 Co1 N4 177.74(11)
N2 Co1 Cl2 88.29(8)
N3 Co1 Cl2 177.11(7)
N1 Co1 Cl2 87.11(8)
N4 Co1 Cl2 95.12(8)
N2 Co1 Cl1 177.50(7)
N3 Co1 Cl1 90.37(7)
N1 Co1 Cl1 94.54(7)
N4 Co1 Cl1 85.73(7)
Cl2 Co1 Cl1 91.35(3)
C21 O4 H1 101(4)
C5 N1 C1 119.2(2)
C5 N1 Co1 126.2(2)
C1 N1 Co1 114.51(18)
C10 N2 C6 119.0(2)
C10 N2 Co1 126.3(2)
C6 N2 Co1 114.57(19)
C15 N3 C11 118.5(3)
C15 N3 Co1 127.0(2)
C11 N3 Co1 114.5(2)
C20 N4 C16 119.2(3)
C20 N4 Co1 126.3(2)
C16 N4 Co1 113.8(2)
O1 N5 O3 123.4(4)
O1 N5 O2 116.0(4)
O3 N5 O2 120.4(3)
N1 C1 C2 121.7(3)
N1 C1 C6 114.0(2)
C2 C1 C6 124.3(3)
C1 C2 C3 119.1(3)
C1 C2 H2 121(2)
C3 C2 H2 120(2)
C4 C3 C2 118.9(3)
C4 C3 H3 124.7(19)
C2 C3 H3 116.4(19)
C3 C4 C5 120.1(3)
C3 C4 H4 128(2)
C5 C4 H4 112(2)
N1 C5 C4 121.0(3)
N1 C5 H5 118.6(19)
C4 C5 H5 120.3(19)
N2 C6 C7 121.6(3)
N2 C6 C1 113.6(2)
C7 C6 C1 124.8(3)
C6 C7 C8 119.4(3)
C6 C7 H7 118(2)
C8 C7 H7 123(2)
C9 C8 C7 118.7(3)
C9 C8 H8 120(2)
C7 C8 H8 121(2)
C10 C9 C8 119.5(3)
C10 C9 H9 117(2)
C8 C9 H9 123(2)
N2 C10 C9 121.9(3)
N2 C10 H10 117(2)
C9 C10 H10 121(2)
N3 C11 C12 121.7(3)
N3 C11 C16 113.5(3)
C12 C11 C16 124.8(3)
C11 C12 C13 119.4(3)
C11 C12 H12 120(2)
C13 C12 H12 120(2)
C14 C13 C12 118.4(3)
C14 C13 H13 120(2)
C12 C13 H13 122(2)
C13 C14 C15 120.0(3)
C13 C14 H14 122(3)
C15 C14 H14 118(3)
N3 C15 C14 121.9(3)
N3 C15 H15 115.6(18)
C14 C15 H15 122.4(18)
N4 C16 C17 121.5(3)
N4 C16 C11 114.4(2)
C17 C16 C11 124.1(3)
C18 C17 C16 118.7(3)
C18 C17 H17 119(2)
C16 C17 H17 122(2)
C17 C18 C19 119.4(3)
C17 C18 H18 121(2)
C19 C18 H18 120(2)
C20 C19 C18 119.4(3)
C20 C19 H19 120(3)
C18 C19 H19 121(3)
N4 C20 C19 121.8(3)
N4 C20 H20 117(2)
C19 C20 H20 121(2)
O4 C21 H21A 111(4)
O4 C21 H21B 117(4)
H21A C21 H21B 105(5)
O4 C21 H21C 110(4)
H21A C21 H21C 122(5)
H21B C21 H21C 90(5)

loop_
_geom_bond_atom_site_label_1
_geom_bond_atom_site_label_2
_geom_bond_distance
Co1 N2 1.934(2)
Co1 N3 1.936(3)
Co1 N1 1.941(2)
Co1 N4 1.950(2)
Co1 Cl2 2.2399(9)
Co1 Cl1 2.2401(8)
O1 N5 1.215(4)
O2 N5 1.248(5)
O3 N5 1.216(4)
O4 C21 1.401(6)
O4 H1 0.90(6)
N1 C5 1.346(4)
N1 C1 1.351(4)
N2 C10 1.345(4)
N2 C6 1.359(4)
N3 C15 1.336(4)
N3 C11 1.363(3)
N4 C20 1.344(4)
N4 C16 1.347(4)
C1 C2 1.381(4)
C1 C6 1.472(4)
C2 C3 1.389(4)
C2 H2 0.96(4)
C3 C4 1.370(5)
C3 H3 0.96(3)
C4 C5 1.386(4)
C4 H4 0.96(4)
C5 H5 0.94(3)
C6 C7 1.376(4)
C7 C8 1.392(4)
C7 H7 0.90(4)
C8 C9 1.386(5)
C8 H8 0.92(4)
C9 C10 1.377(4)
C9 H9 0.93(4)
C10 H10 0.88(3)
C11 C12 1.374(5)
C11 C16 1.466(4)
C12 C13 1.386(5)
C12 H12 0.95(4)
C13 C14 1.373(5)
C13 H13 0.92(4)
C14 C15 1.379(5)
C14 H14 0.85(4)
C15 H15 1.02(3)
C16 C17 1.397(4)
C17 C18 1.378(5)
C17 H17 0.96(4)
C18 C19 1.380(5)
C18 H18 0.95(4)
C19 C20 1.376(5)
C19 H19 0.89(4)
C20 H20 0.83(4)
C21 H21A 0.99(7)
C21 H21B 0.98(6)
C21 H21C 1.08(7)

loop_
_geom_hbond_atom_site_label_D
_geom_hbond_atom_site_label_H
_geom_hbond_atom_site_label_A
_geom_hbond_distance_DA
_geom_hbond_distance_DH
_geom_hbond_distance_HA
_geom_hbond_angle_DHA
_geom_hbond_publ_flag
O4 H1 O1 2.891(5) 0.903 2.114 143.7 no

loop_
_geom_torsion_atom_site_label_1
_geom_torsion_atom_site_label_2
_geom_torsion_atom_site_label_3
_geom_torsion_atom_site_label_4
_geom_torsion
C5 N1 C1 C2 2.0(5)
Co1 N1 C1 C2 -179.8(2)
C5 N1 C1 C6 -179.1(3)
Co1 N1 C1 C6 -0.9(3)
N1 C1 C2 C3 -1.4(5)
C6 C1 C2 C3 179.8(3)
C1 C2 C3 C4 -0.2(5)
C2 C3 C4 C5 1.1(5)
C1 N1 C5 C4 -0.9(5)
Co1 N1 C5 C4 -179.0(2)
C3 C4 C5 N1 -0.6(5)
C10 N2 C6 C7 1.6(5)
Co1 N2 C6 C7 -174.5(2)
C10 N2 C6 C1 -177.9(3)
Co1 N2 C6 C1 6.0(3)
N1 C1 C6 N2 -3.4(4)
C2 C1 C6 N2 175.5(3)
N1 C1 C6 C7 177.2(3)
C2 C1 C6 C7 -4.0(5)
N2 C6 C7 C8 -1.4(5)
C1 C6 C7 C8 178.0(3)
C6 C7 C8 C9 0.3(5)
C7 C8 C9 C10 0.6(5)
C6 N2 C10 C9 -0.6(5)
Co1 N2 C10 C9 174.9(3)
C8 C9 C10 N2 -0.5(5)
C15 N3 C11 C12 1.7(4)
Co1 N3 C11 C12 -177.0(2)
C15 N3 C11 C16 -176.9(2)
Co1 N3 C11 C16 4.4(3)
N3 C11 C12 C13 -0.1(5)
C16 C11 C12 C13 178.3(3)
C11 C12 C13 C14 -1.4(5)
C12 C13 C14 C15 1.4(5)
C11 N3 C15 C14 -1.7(4)
Co1 N3 C15 C14 176.8(2)
C13 C14 C15 N3 0.1(5)
C20 N4 C16 C17 -1.3(4)
Co1 N4 C16 C17 169.8(2)
C20 N4 C16 C11 178.7(3)
Co1 N4 C16 C11 -10.2(3)
N3 C11 C16 N4 3.9(4)
C12 C11 C16 N4 -174.7(3)
N3 C11 C16 C17 -176.1(3)
C12 C11 C16 C17 5.3(5)
N4 C16 C17 C18 1.5(5)
C11 C16 C17 C18 -178.5(3)
C16 C17 C18 C19 -0.4(5)
C17 C18 C19 C20 -0.9(5)
C16 N4 C20 C19 0.0(5)
Co1 N4 C20 C19 -169.8(2)
C18 C19 C20 N4 1.1(5)
